data_7226743
loop_
_publ_author_name
'Fujita, Wataru'
'Tokumitu, Akio'
'Fujii, Yutaka'
'Kikuchi, Hikomitsu'

_publ_section_title
;
 Crystal growth, structures and magnetic properties of copper hydroxide
 compounds with distorted diamond chain magnetic networks
;
_journal_issue 44
_journal_name_full CrystEngComm
_journal_page_first 8614
_journal_paper_doi 10.1039/C6CE01631F
_journal_volume 18
_journal_year 2016
_chemical_formula_moiety 'C14 H22 Cu3 O16 S2'
_chemical_formula_sum 'C14 H22 Cu3 O16 S2'
_chemical_formula_weight 701.08
_space_group_crystal_system triclinic
_space_group_IT_number 2
_space_group_name_Hall '-P 1'
_space_group_name_H-M_alt 'P -1'
_symmetry_space_group_name_Hall '-P 1'
_symmetry_space_group_name_H-M 'P -1'
_atom_sites_solution_hydrogens geom
_atom_sites_solution_primary direct
_atom_sites_solution_secondary difmap
_audit_update_record
;
2016-07-14 deposited with the CCDC.
2016-10-07 downloaded from the CCDC.
;
_cell_angle_alpha 86.288(6)
_cell_angle_beta 77.183(6)
_cell_angle_gamma 77.676(6)
_cell_formula_units_Z 1
_cell_length_a 5.6096(2)
_cell_length_b 8.9824(6)
_cell_length_c 12.1172(9)
_cell_measurement_reflns_used 2537
_cell_measurement_temperature 173
_cell_measurement_theta_max 27.40
_cell_measurement_theta_min 3.40
_cell_volume 581.53(6)
_computing_cell_refinement 'CrystalClear-SM Expert 2.0 r16'
_computing_data_collection 'CrystalClear-SM Expert 2.0 r16 (Rigaku, 2014)'
_computing_data_reduction 'CrystalClear-SM Expert 2.0 r16'
_computing_molecular_graphics 'CrystalStructure 4.2'
_computing_publication_material 'CrystalStructure 4.2 (Rigaku, 2015)'
_computing_structure_refinement 'SHELXL Version 2014/7 (Sheldrick, 2008)'
_computing_structure_solution 'SHELXT (Sheldrick, 2014)'
_diffrn_ambient_temperature 173
_diffrn_detector_area_resol_mean 7.314
_diffrn_measured_fraction_theta_full 0.985
_diffrn_measured_fraction_theta_max 0.923
_diffrn_measurement_device_type 'Rigaku Mercury70'
_diffrn_measurement_method \w
_diffrn_radiation_type 'Mo K\a'
_diffrn_radiation_wavelength 0.71075
_diffrn_reflns_av_R_equivalents 0.0214
_diffrn_reflns_Laue_measured_fraction_full 0.985
_diffrn_reflns_Laue_measured_fraction_max 0.923
_diffrn_reflns_limit_h_max 7
_diffrn_reflns_limit_h_min -5
_diffrn_reflns_limit_k_max 11
_diffrn_reflns_limit_k_min -11
_diffrn_reflns_limit_l_max 15
_diffrn_reflns_limit_l_min -14
_diffrn_reflns_number 5560
_diffrn_reflns_point_group_measured_fraction_full 0.985
_diffrn_reflns_point_group_measured_fraction_max 0.923
_diffrn_reflns_theta_full 25.242
_diffrn_reflns_theta_max 27.461
_diffrn_reflns_theta_min 3.449
_diffrn_standards_number 0
_exptl_absorpt_coefficient_mu 2.975
_exptl_absorpt_correction_T_max 0.552
_exptl_absorpt_correction_T_min 0.470
_exptl_absorpt_correction_type multi-scan
_exptl_absorpt_process_details 'REQAB (Rigaku, 1998)'
_exptl_crystal_colour blue
_exptl_crystal_density_diffrn 2.002
_exptl_crystal_density_method 'not measured'
_exptl_crystal_description needle
_exptl_crystal_F_000 353.00
_exptl_crystal_size_max 0.200
_exptl_crystal_size_mid 0.100
_exptl_crystal_size_min 0.100
_refine_diff_density_max 0.43
_refine_diff_density_min -0.66
_refine_ls_extinction_method none
_refine_ls_goodness_of_fit_ref 1.101
_refine_ls_hydrogen_treatment mixed
_refine_ls_number_parameters 175
_refine_ls_number_reflns 2456
_refine_ls_number_restraints 5
_refine_ls_R_factor_all 0.0333
_refine_ls_R_factor_gt 0.0298
_refine_ls_shift/su_max 0.001
_refine_ls_structure_factor_coef Fsqd
_refine_ls_weighting_details 'w = 1/[\s^2^(Fo^2^)+(0.0404P)^2^+0.3692P] where P=(Fo^2^+2Fc^2^)/3'
_refine_ls_weighting_scheme calc
_refine_ls_wR_factor_gt 0.0752
_refine_ls_wR_factor_ref 0.0774
_reflns_Friedel_coverage 0.000
_reflns_number_gt 2245
_reflns_number_total 2456
_reflns_threshold_expression F^2^>2.0\s(F^2^)
_cod_data_source_file c6ce01631f2.cif
_cod_data_source_block 150228f2
_cod_depositor_comments 'Adding full bibliography for 7226738--7226744.cif.'
_cod_database_code 7226743

loop_
_space_group_symop_id
_space_group_symop_operation_xyz
1 +X,+Y,+Z
2 -X,-Y,-Z

loop_
_atom_site_label
_atom_site_type_symbol
_atom_site_fract_x
_atom_site_fract_y
_atom_site_fract_z
_atom_site_U_iso_or_equiv
_atom_site_adp_type
_atom_site_occupancy
_atom_site_site_symmetry_order
_atom_site_calc_flag
_atom_site_refinement_flags_posn
_atom_site_refinement_flags_adp
_atom_site_refinement_flags_occupancy
Cu1 Cu 0.5000 1.0000 1.0000 0.01624(12) Uani 1 2 d S . P
Cu2 Cu 0.05108(5) 0.90292(3) 0.89817(2) 0.01737(11) Uani 1 1 d . . .
S3 S 0.87020(11) 0.45089(7) 0.79026(5) 0.01812(14) Uani 1 1 d . . .
O4 O 0.1910(3) 0.91879(19) 1.03041(15) 0.0167(3) Uani 1 1 d D . .
H4 H 0.196(5) 0.848(3) 1.071(2) 0.020 Uiso 1 1 d D U .
O5 O 0.7606(3) 0.7609(2) 1.00804(16) 0.0205(4) Uani 1 1 d D . .
H5A H 0.779(5) 0.714(3) 1.0632(19) 0.025 Uiso 1 1 d D U .
H5B H 0.740(6) 0.703(3) 0.966(2) 0.025 Uiso 1 1 d D U .
O6 O 0.5113(3) 0.9745(2) 0.83884(15) 0.0235(4) Uani 1 1 d . . .
O7 O 0.9208(3) 0.9264(2) 0.76188(16) 0.0254(4) Uani 1 1 d . . .
O8 O 0.7570(3) 0.6109(2) 0.81617(16) 0.0246(4) Uani 1 1 d . . .
O9 O 0.7217(3) 0.3480(2) 0.85406(16) 0.0259(4) Uani 1 1 d . . .
O10 O 0.2617(4) 0.7050(2) 0.8459(2) 0.0327(5) Uani 1 1 d D . .
H10A H 0.405(4) 0.679(4) 0.846(3) 0.039 Uiso 1 1 d D U .
H10B H 0.204(6) 0.631(3) 0.847(3) 0.039 Uiso 1 1 d D U .
O11 O 1.1295(3) 0.4174(2) 0.80220(16) 0.0293(4) Uani 1 1 d . . .
C12 C 0.6943(5) 0.9482(3) 0.7562(2) 0.0216(5) Uani 1 1 d . . .
C13 C 1.0072(4) 0.5108(3) 0.5569(2) 0.0188(5) Uani 1 1 d . . .
C14 C 0.8678(4) 0.4304(3) 0.6457(2) 0.0191(5) Uani 1 1 d . . .
C15 C 0.7220(5) 0.3377(3) 0.6221(2) 0.0279(6) Uani 1 1 d . . .
H15 H 0.6276 0.2873 0.6821 0.033 Uiso 1 1 calc R U .
C16 C 1.1565(5) 0.6107(3) 0.5778(2) 0.0269(6) Uani 1 1 d . . .
H16 H 1.1648 0.6272 0.6534 0.032 Uiso 1 1 calc R U .
C17 C 0.7112(6) 0.3166(4) 0.5101(3) 0.0333(7) Uani 1 1 d . . .
H17 H 0.6107 0.2509 0.4947 0.040 Uiso 1 1 calc R U .
C18 C 0.6374(6) 0.9365(4) 0.6422(2) 0.0340(7) Uani 1 1 d . . .
H18A H 0.4560 0.9557 0.6492 0.041 Uiso 1 1 calc R U .
H18B H 0.7070 1.0120 0.5900 0.041 Uiso 1 1 calc R U .
H18C H 0.7119 0.8340 0.6128 0.041 Uiso 1 1 calc R U .

loop_
_atom_site_aniso_label
_atom_site_aniso_U_11
_atom_site_aniso_U_22
_atom_site_aniso_U_33
_atom_site_aniso_U_23
_atom_site_aniso_U_13
_atom_site_aniso_U_12
Cu1 0.0147(2) 0.0186(2) 0.0177(2) -0.00103(17) -0.00657(15) -0.00497(15)
Cu2 0.01663(17) 0.01855(18) 0.01781(18) -0.00311(12) -0.00583(11) -0.00241(11)
S3 0.0195(3) 0.0191(3) 0.0162(3) 0.0015(2) -0.0053(2) -0.0038(2)
O4 0.0171(8) 0.0145(9) 0.0201(9) 0.0010(7) -0.0069(7) -0.0043(6)
O5 0.0250(9) 0.0181(10) 0.0202(10) 0.0021(7) -0.0084(7) -0.0053(7)
O6 0.0234(9) 0.0287(10) 0.0210(9) -0.0022(8) -0.0084(7) -0.0068(7)
O7 0.0246(10) 0.0323(11) 0.0202(10) -0.0019(8) -0.0061(7) -0.0059(8)
O8 0.0293(10) 0.0205(10) 0.0236(10) -0.0030(8) -0.0055(7) -0.0035(7)
O9 0.0323(10) 0.0259(10) 0.0208(10) 0.0072(8) -0.0056(8) -0.0114(8)
O10 0.0195(10) 0.0257(11) 0.0548(14) -0.0171(10) -0.0098(9) -0.0019(7)
O11 0.0207(10) 0.0411(12) 0.0263(11) 0.0051(9) -0.0097(8) -0.0033(8)
C12 0.0298(14) 0.0176(13) 0.0204(13) 0.0004(10) -0.0101(10) -0.0063(9)
C13 0.0211(12) 0.0184(12) 0.0172(12) -0.0010(10) -0.0046(9) -0.0039(9)
C14 0.0222(12) 0.0185(12) 0.0167(12) -0.0004(10) -0.0041(9) -0.0043(9)
C15 0.0357(15) 0.0305(15) 0.0218(14) 0.0033(12) -0.0044(11) -0.0193(12)
C16 0.0368(15) 0.0314(15) 0.0183(13) -0.0003(11) -0.0082(11) -0.0173(12)
C17 0.0431(17) 0.0415(18) 0.0258(15) 0.0000(13) -0.0105(12) -0.0284(14)
C18 0.0422(17) 0.0422(18) 0.0209(14) 0.0005(13) -0.0137(12) -0.0086(13)

loop_
_atom_type_symbol
_atom_type_description
_atom_type_scat_dispersion_real
_atom_type_scat_dispersion_imag
_atom_type_scat_source
C C 0.0033 0.0016
;
International Tables for Crystallography
(Vol. C, Tables 4.2.6.8 and 6.1.1.4)
;
H H 0.0000 0.0000
;
International Tables for Crystallography
(Vol. C, Table 6.1.1.4)
;
Cu Cu 0.3201 1.2651
;
International Tables for Crystallography
(Vol. C, Tables 4.2.6.8 and 6.1.1.4)
;
O O 0.0106 0.0060
;
International Tables for Crystallography
(Vol. C, Tables 4.2.6.8 and 6.1.1.4)
;
S S 0.1246 0.1234
;
International Tables for Crystallography
(Vol. C, Tables 4.2.6.8 and 6.1.1.4)
;

loop_
_geom_angle_atom_site_label_1
_geom_angle_atom_site_label_2
_geom_angle_atom_site_label_3
_geom_angle
_geom_angle_site_symmetry_1
_geom_angle_site_symmetry_3
O6 Cu1 O6 180.0 . 2_677
O6 Cu1 O4 93.77(7) . 2_677
O6 Cu1 O4 86.23(7) 2_677 2_677
O6 Cu1 O4 86.23(7) . .
O6 Cu1 O4 93.77(7) 2_677 .
O4 Cu1 O4 180.0 2_677 .
O6 Cu1 O5 90.84(7) . .
O6 Cu1 O5 89.16(7) 2_677 .
O4 Cu1 O5 85.78(7) 2_677 .
O4 Cu1 O5 94.22(7) . .
O6 Cu1 O5 89.16(7) . 2_677
O6 Cu1 O5 90.84(7) 2_677 2_677
O4 Cu1 O5 94.22(7) 2_677 2_677
O4 Cu1 O5 85.78(7) . 2_677
O5 Cu1 O5 180.0 . 2_677
O6 Cu1 Cu2 103.77(5) . 2_577
O6 Cu1 Cu2 76.23(5) 2_677 2_577
O4 Cu1 Cu2 140.03(5) 2_677 2_577
O4 Cu1 Cu2 39.97(5) . 2_577
O5 Cu1 Cu2 128.72(5) . 2_577
O5 Cu1 Cu2 51.28(5) 2_677 2_577
O6 Cu1 Cu2 76.23(5) . 1_655
O6 Cu1 Cu2 103.77(5) 2_677 1_655
O4 Cu1 Cu2 39.97(5) 2_677 1_655
O4 Cu1 Cu2 140.03(5) . 1_655
O5 Cu1 Cu2 51.28(5) . 1_655
O5 Cu1 Cu2 128.72(5) 2_677 1_655
Cu2 Cu1 Cu2 180.0 2_577 1_655
O7 Cu2 O4 169.20(8) 1_455 .
O7 Cu2 O10 90.17(9) 1_455 .
O4 Cu2 O10 97.19(8) . .
O7 Cu2 O4 93.20(8) 1_455 2_577
O4 Cu2 O4 80.79(7) . 2_577
O10 Cu2 O4 170.52(9) . 2_577
O7 Cu2 O5 97.63(7) 1_455 1_455
O4 Cu2 O5 90.71(7) . 1_455
O10 Cu2 O5 86.69(8) . 1_455
O4 Cu2 O5 84.08(7) 2_577 1_455
O7 Cu2 Cu2 132.82(6) 1_455 2_577
O4 Cu2 Cu2 40.55(5) . 2_577
O10 Cu2 Cu2 137.01(7) . 2_577
O4 Cu2 Cu2 40.25(5) 2_577 2_577
O5 Cu2 Cu2 86.57(5) 1_455 2_577
O7 Cu2 Cu1 80.28(5) 1_455 1_455
O4 Cu2 Cu1 100.26(5) . 1_455
O10 Cu2 Cu1 132.39(6) . 1_455
O4 Cu2 Cu1 40.01(5) 2_577 1_455
O5 Cu2 Cu1 49.40(4) 1_455 1_455
Cu2 Cu2 Cu1 67.181(11) 2_577 1_455
O9 S3 O11 113.93(11) . .
O9 S3 O8 112.17(11) . .
O11 S3 O8 110.11(12) . .
O9 S3 C14 106.26(12) . .
O11 S3 C14 108.15(12) . .
O8 S3 C14 105.75(11) . .
Cu2 O4 Cu2 99.21(7) . 2_577
Cu2 O4 Cu1 115.64(9) . .
Cu2 O4 Cu1 100.02(8) 2_577 .
Cu2 O4 H4 115(2) . .
Cu2 O4 H4 112(2) 2_577 .
Cu1 O4 H4 113(2) . .
Cu1 O5 Cu2 79.32(6) . 1_655
Cu1 O5 H5A 126(2) . .
Cu2 O5 H5A 125(2) 1_655 .
Cu1 O5 H5B 112(2) . .
Cu2 O5 H5B 106(2) 1_655 .
H5A O5 H5B 106(3) . .
C12 O6 Cu1 130.52(16) . .
C12 O7 Cu2 126.57(17) . 1_655
Cu2 O10 H10A 126(3) . .
Cu2 O10 H10B 122(3) . .
H10A O10 H10B 108(4) . .
O7 C12 O6 125.4(2) . .
O7 C12 C18 117.5(2) . .
O6 C12 C18 117.0(2) . .
C16 C13 C13 119.1(3) . 2_766
C16 C13 C14 122.8(2) . .
C13 C13 C14 118.1(3) 2_766 .
C15 C14 C13 120.9(2) . .
C15 C14 S3 117.38(19) . .
C13 C14 S3 121.67(19) . .
C14 C15 C17 120.4(2) . .
C14 C15 H15 119.8 . .
C17 C15 H15 119.8 . .
C17 C16 C13 120.6(2) 2_766 .
C17 C16 H16 119.7 2_766 .
C13 C16 H16 119.7 . .
C16 C17 C15 120.9(3) 2_766 .
C16 C17 H17 119.6 2_766 .
C15 C17 H17 119.6 . .
C12 C18 H18A 109.5 . .
C12 C18 H18B 109.5 . .
H18A C18 H18B 109.5 . .
C12 C18 H18C 109.5 . .
H18A C18 H18C 109.5 . .
H18B C18 H18C 109.5 . .

loop_
_geom_bond_atom_site_label_1
_geom_bond_atom_site_label_2
_geom_bond_distance
_geom_bond_site_symmetry_2
Cu1 O6 1.9664(18) .
Cu1 O6 1.9664(18) 2_677
Cu1 O4 1.9733(16) 2_677
Cu1 O4 1.9733(16) .
Cu1 O5 2.3354(18) .
Cu1 O5 2.3354(18) 2_677
Cu1 Cu2 3.0225(3) 2_577
Cu1 Cu2 3.0225(3) 1_655
Cu2 O7 1.9315(18) 1_455
Cu2 O4 1.9594(18) .
Cu2 O10 1.968(2) .
Cu2 O4 1.9716(17) 2_577
Cu2 O5 2.3997(19) 1_455
Cu2 Cu2 2.9938(6) 2_577
Cu2 Cu1 3.0225(3) 1_455
S3 O9 1.4477(19) .
S3 O11 1.4589(18) .
S3 O8 1.4656(19) .
S3 C14 1.776(3) .
O4 Cu2 1.9716(17) 2_577
O4 H4 0.779(18) .
O5 Cu2 2.3997(18) 1_655
O5 H5A 0.780(18) .
O5 H5B 0.791(18) .
O6 C12 1.258(3) .
O7 C12 1.261(3) .
O7 Cu2 1.9314(18) 1_655
O10 H10A 0.786(18) .
O10 H10B 0.794(18) .
C12 C18 1.500(4) .
C13 C16 1.419(3) .
C13 C13 1.427(5) 2_766
C13 C14 1.435(3) .
C14 C15 1.367(4) .
C15 C17 1.399(4) .
C15 H15 0.9500 .
C16 C17 1.370(4) 2_766
C16 H16 0.9500 .
C17 C16 1.370(4) 2_766
C17 H17 0.9500 .
C18 H18A 0.9800 .
C18 H18B 0.9800 .
C18 H18C 0.9800 .

loop_
_geom_hbond_atom_site_label_D
_geom_hbond_atom_site_label_H
_geom_hbond_atom_site_label_A
_geom_hbond_site_symmetry_A
_geom_hbond_distance_DA
_geom_hbond_distance_DH
_geom_hbond_distance_HA
_geom_hbond_angle_DHA
_geom_hbond_publ_flag
O4 H4 O9 2_667 2.704(3) 0.78(2) 1.94(2) 167(2) no
O5 H5A O11 2_767 2.822(3) 0.78(3) 2.05(3) 173(3) no
O5 H5B O8 . 2.768(3) 0.79(3) 2.02(3) 157(3) no
O10 H10A O8 . 2.675(3) 0.79(2) 1.90(2) 170(4) no
O10 H10B O11 1_455 2.945(3) 0.79(3) 2.18(3) 162(3) no

loop_
_geom_torsion_atom_site_label_1
_geom_torsion_atom_site_label_2
_geom_torsion_atom_site_label_3
_geom_torsion_atom_site_label_4
_geom_torsion
_geom_torsion_site_symmetry_1
_geom_torsion_site_symmetry_4
Cu2 O7 C12 O6 7.9(4) 1_655 .
Cu2 O7 C12 C18 -169.74(19) 1_655 .
Cu1 O6 C12 O7 2.9(4) . .
Cu1 O6 C12 C18 -179.44(19) . .
C16 C13 C14 C15 178.6(3) . .
C13 C13 C14 C15 -1.1(4) 2_766 .
C16 C13 C14 S3 0.4(4) . .
C13 C13 C14 S3 -179.3(2) 2_766 .
O9 S3 C14 C15 4.7(2) . .
O11 S3 C14 C15 127.4(2) . .
O8 S3 C14 C15 -114.7(2) . .
O9 S3 C14 C13 -177.0(2) . .
O11 S3 C14 C13 -54.3(2) . .
O8 S3 C14 C13 63.6(2) . .
C13 C14 C15 C17 1.6(4) . .
S3 C14 C15 C17 179.9(2) . .
C13 C13 C16 C17 -1.2(5) 2_766 2_766
C14 C13 C16 C17 179.2(3) . 2_766
C14 C15 C17 C16 -0.7(5) . 2_766
